data_2210018
loop_
_publ_author_name
'Eckert, Nathan A.'
'Riordan, Charles G.'
'Yap, Glenn P. A.'

_publ_section_title
;
 Iodotris(triphenylphosphine)nickel(I) diethyl ether hemisolvate
;
_journal_coeditor_code WW2020
_journal_issue 8
_journal_name_full 'Acta Crystallographica Section E'
_journal_page_first m1766
_journal_page_last m1767
_journal_paper_doi 10.1107/S160053680602527X
_journal_volume 62
_journal_year 2006
_chemical_formula_iupac '[Ni I (C18 H15 P1)3] , 0.5C4 H10 O'
_chemical_formula_moiety 'C54 H45 I Ni P3 , 0.5C4 H10 O'
_chemical_formula_sum 'C56 H50 I Ni O0.5 P3'
_chemical_formula_weight 1009.48
_chemical_name_systematic
;
Iodotris(triphenylphosphine)nickel(I) diethyl ether hemisolvate
;
_space_group_IT_number 2
_symmetry_cell_setting triclinic
_symmetry_space_group_name_Hall '-P 1'
_symmetry_space_group_name_H-M 'P -1'
_atom_sites_solution_hydrogens geom
_atom_sites_solution_primary direct
_atom_sites_solution_secondary difmap
_audit_creation_method SHELXL97
_cell_angle_alpha 113.354(4)
_cell_angle_beta 105.597(4)
_cell_angle_gamma 98.451(4)
_cell_formula_units_Z 4
_cell_length_a 13.072(4)
_cell_length_b 20.035(5)
_cell_length_c 21.364(6)
_cell_measurement_reflns_used 958
_cell_measurement_temperature 120(2)
_cell_measurement_theta_max 22.20
_cell_measurement_theta_min 2.73
_cell_volume 4740(2)
_computing_cell_refinement 'SAINT (Bruker, 2002)'
_computing_data_collection 'SMART (Bruker, 2002)'
_computing_data_reduction SAINT
_computing_molecular_graphics 'SHELXTL (Sheldrick, 2001)'
_computing_publication_material SHELXTL
_computing_structure_refinement 'SHELXL97 (Sheldrick, 1997)'
_computing_structure_solution 'SHELXS97 (Sheldrick, 1997)'
_diffrn_ambient_temperature 120(2)
_diffrn_detector_area_resol_mean 836.6
_diffrn_measured_fraction_theta_full 0.997
_diffrn_measured_fraction_theta_max 0.902
_diffrn_measurement_device_type 'Bruker APEX'
_diffrn_measurement_method \w
_diffrn_radiation_monochromator graphite
_diffrn_radiation_type MoK\a
_diffrn_radiation_wavelength 0.71073
_diffrn_reflns_av_R_equivalents 0.0374
_diffrn_reflns_av_sigmaI/netI 0.0490
_diffrn_reflns_limit_h_max 17
_diffrn_reflns_limit_h_min -16
_diffrn_reflns_limit_k_max 26
_diffrn_reflns_limit_k_min -26
_diffrn_reflns_limit_l_max 27
_diffrn_reflns_limit_l_min -28
_diffrn_reflns_number 53243
_diffrn_reflns_theta_full 25.00
_diffrn_reflns_theta_max 28.31
_diffrn_reflns_theta_min 1.69
_diffrn_standards_decay_% 1
_diffrn_standards_interval_count 0
_diffrn_standards_interval_time 0
_diffrn_standards_number 0
_exptl_absorpt_coefficient_mu 1.200
_exptl_absorpt_correction_T_max 0.7464
_exptl_absorpt_correction_T_min 0.6199
_exptl_absorpt_correction_type multi-scan
_exptl_absorpt_process_details '(SADABS; Sheldrick, 2003)'
_exptl_crystal_colour orange
_exptl_crystal_density_diffrn 1.415
_exptl_crystal_density_method 'not measured'
_exptl_crystal_description block
_exptl_crystal_F_000 2064
_exptl_crystal_size_max 0.34
_exptl_crystal_size_mid 0.28
_exptl_crystal_size_min 0.24
_refine_diff_density_max 1.496
_refine_diff_density_min -0.523
_refine_ls_extinction_method none
_refine_ls_goodness_of_fit_ref 1.029
_refine_ls_hydrogen_treatment constr
_refine_ls_matrix_type full
_refine_ls_number_parameters 1158
_refine_ls_number_reflns 21295
_refine_ls_number_restraints 7
_refine_ls_restrained_S_all 1.029
_refine_ls_R_factor_all 0.0461
_refine_ls_R_factor_gt 0.0354
_refine_ls_shift/su_max 0.002
_refine_ls_shift/su_mean 0.000
_refine_ls_structure_factor_coef Fsqd
_refine_ls_weighting_details 'calc w = 1/[\s^2^(Fo^2^)+(0.0363P)^2^+0.8632P] where P=(Fo^2^+2Fc^2^)/3'
_refine_ls_weighting_scheme calc
_refine_ls_wR_factor_gt 0.0790
_refine_ls_wR_factor_ref 0.0840
_reflns_number_gt 17682
_reflns_number_total 21295
_reflns_threshold_expression I>2\s(I)
_cod_data_source_file ww2020.cif
_cod_data_source_block I
_cod_depositor_comments
;
The following automatic conversions were performed:
'_geom_bond_publ_flag' value 'Y' changed to 'y' according to
'/home/saulius/struct/CIF-dictionaries/cif_core.dic' dictionary named
'cif_core.dic' version 2.4.1 from 2010-06-29 (8
times).

'_geom_angle_publ_flag' value 'Y' changed to 'y' according to
'/home/saulius/struct/CIF-dictionaries/cif_core.dic' dictionary named
'cif_core.dic' version 2.4.1 from 2010-06-29 (6 times).

Automatic conversion script
Id: cif_fix_enum 1527 2010-12-29 10:47:43Z saulius 

The following automatic conversions were performed:

'_geom_bond_publ_flag' value 'Y' changed to 'y' according to
/home/saulius/struct/CIF-dictionaries/cif_core.dic dictionary named
'cif_core.dic' version 2.4.1 from 2010-06-29 (8
times).

'_geom_angle_publ_flag' value 'Y' changed to 'y' according
to /home/saulius/struct/CIF-dictionaries/cif_core.dic dictionary
named 'cif_core.dic' version 2.4.1 from 2010-06-29 (6 times).

Automatic conversion script
Id: cif_fix_values 1715 2011-07-08 13:25:40Z adriana 
;
_cod_original_formula_sum 'C56 H50 I Ni O0.50 P3'
_cod_database_code 2210018
_cod_database_fobs_code 2210018

loop_
_symmetry_equiv_pos_as_xyz
'x, y, z'
'-x, -y, -z'

loop_
_atom_site_type_symbol
_atom_site_label
_atom_site_fract_x
_atom_site_fract_y
_atom_site_fract_z
_atom_site_U_iso_or_equiv
_atom_site_adp_type
_atom_site_calc_flag
_atom_site_refinement_flags
_atom_site_occupancy
_atom_site_disorder_assembly
_atom_site_disorder_group
I I1 0.372509(13) 0.373162(9) 0.243646(8) 0.02092(5) Uani d . 1 . .
I I2 0.912599(14) 0.852277(9) 0.249793(9) 0.02458(5) Uani d . 1 . .
Ni Ni1 0.33916(2) 0.248594(16) 0.256373(16) 0.01510(7) Uani d . 1 . .
Ni Ni2 0.89928(2) 0.717203(17) 0.239753(16) 0.01713(7) Uani d . 1 . .
P P1 0.32324(5) 0.26524(3) 0.36612(3) 0.01647(13) Uani d . 1 . .
P P2 0.20207(5) 0.15849(4) 0.14746(3) 0.01959(13) Uani d . 1 . .
P P3 0.50429(5) 0.22494(3) 0.26193(3) 0.01728(13) Uani d . 1 . .
P P4 0.92219(5) 0.74653(4) 0.35818(3) 0.01893(13) Uani d . 1 . .
P P5 0.73264(5) 0.63041(4) 0.15092(3) 0.01953(13) Uani d . 1 . .
P P6 1.05247(5) 0.68454(4) 0.22113(3) 0.01973(13) Uani d . 1 . .
C C1 0.5315(2) 0.29453(15) 0.47024(13) 0.0223(5) Uani d . 1 . .
H H1A 0.5266 0.2431 0.4414 0.027 Uiso calc R 1 . .
C C2 0.6246(2) 0.34042(16) 0.53225(14) 0.0271(6) Uani d . 1 . .
H H2A 0.6830 0.3199 0.5458 0.032 Uiso calc R 1 . .
C C3 0.6339(2) 0.41527(16) 0.57446(14) 0.0300(6) Uani d . 1 . .
H H3A 0.6981 0.4460 0.6170 0.036 Uiso calc R 1 . .
C C4 0.5500(2) 0.44549(15) 0.55494(14) 0.0280(6) Uani d . 1 . .
H H4A 0.5565 0.4973 0.5837 0.034 Uiso calc R 1 . .
C C5 0.4556(2) 0.40014(14) 0.49311(13) 0.0218(5) Uani d . 1 . .
H H5A 0.3978 0.4212 0.4799 0.026 Uiso calc R 1 . .
C C6 0.44505(19) 0.32392(13) 0.45022(12) 0.0175(5) Uani d . 1 . .
C C7 0.2051(2) 0.37034(14) 0.36474(13) 0.0228(5) Uani d . 1 . .
H H7A 0.2429 0.3785 0.3350 0.027 Uiso calc R 1 . .
C C8 0.1334(2) 0.41236(15) 0.38364(14) 0.0271(6) Uani d . 1 . .
H H8A 0.1206 0.4480 0.3657 0.033 Uiso calc R 1 . .
C C9 0.0804(2) 0.40254(16) 0.42872(15) 0.0317(6) Uani d . 1 . .
H H9A 0.0315 0.4315 0.4420 0.038 Uiso calc R 1 . .
C C10 0.0991(2) 0.35091(18) 0.45410(17) 0.0397(7) Uani d . 1 . .
H H10A 0.0639 0.3447 0.4858 0.048 Uiso calc R 1 . .
C C11 0.1690(2) 0.30746(17) 0.43389(15) 0.0319(6) Uani d . 1 . .
H H11A 0.1804 0.2712 0.4513 0.038 Uiso calc R 1 . .
C C12 0.22254(19) 0.31638(14) 0.38859(13) 0.0196(5) Uani d . 1 . .
C C13 0.3149(2) 0.17485(14) 0.44138(13) 0.0230(5) Uani d . 1 . .
H H13A 0.3693 0.2165 0.4838 0.028 Uiso calc R 1 . .
C C14 0.2750(2) 0.10862(15) 0.44409(14) 0.0272(6) Uani d . 1 . .
H H14A 0.3024 0.1052 0.4883 0.033 Uiso calc R 1 . .
C C15 0.1956(2) 0.04721(15) 0.38301(15) 0.0301(6) Uani d . 1 . .
H H15A 0.1697 0.0013 0.3847 0.036 Uiso calc R 1 . .
C C16 0.1543(2) 0.05375(15) 0.31927(15) 0.0312(6) Uani d . 1 . .
H H16A 0.0982 0.0126 0.2774 0.037 Uiso calc R 1 . .
C C17 0.1943(2) 0.11979(14) 0.31645(14) 0.0250(6) Uani d . 1 . .
H H17A 0.1654 0.1235 0.2725 0.030 Uiso calc R 1 . .
C C18 0.27621(19) 0.18119(13) 0.37706(13) 0.0180(5) Uani d . 1 . .
C C19 0.0540(2) 0.23585(16) 0.19018(15) 0.0331(7) Uani d . 1 . .
H H19A 0.1147 0.2644 0.2352 0.040 Uiso calc R 1 . .
C C20 -0.0452(2) 0.25488(18) 0.18233(17) 0.0423(8) Uani d . 1 . .
H H20A -0.0520 0.2959 0.2217 0.051 Uiso calc R 1 . .
C C21 -0.1330(2) 0.21414(18) 0.11755(17) 0.0415(8) Uani d . 1 . .
H H21A -0.2010 0.2269 0.1118 0.050 Uiso calc R 1 . .
C C22 -0.1228(2) 0.15445(19) 0.06055(16) 0.0426(8) Uani d . 1 . .
H H22A -0.1840 0.1260 0.0158 0.051 Uiso calc R 1 . .
C C23 -0.0237(2) 0.13601(17) 0.06837(15) 0.0355(7) Uani d . 1 . .
H H23A -0.0170 0.0954 0.0287 0.043 Uiso calc R 1 . .
C C24 0.0664(2) 0.17662(14) 0.13418(13) 0.0229(5) Uani d . 1 . .
C C25 0.0767(2) 0.01744(15) 0.12801(14) 0.0306(6) Uani d . 1 . .
H H25A 0.0132 0.0354 0.1226 0.037 Uiso calc R 1 . .
C C26 0.0691(3) -0.05227(16) 0.12779(15) 0.0405(8) Uani d . 1 . .
H H26A 0.0003 -0.0818 0.1222 0.049 Uiso calc R 1 . .
C C27 0.1605(3) -0.07915(16) 0.13567(16) 0.0448(9) Uani d . 1 . .
H H27A 0.1550 -0.1265 0.1367 0.054 Uiso calc R 1 . .
C C28 0.2598(3) -0.03745(16) 0.14207(16) 0.0408(8) Uani d . 1 . .
H H28A 0.3225 -0.0564 0.1465 0.049 Uiso calc R 1 . .
C C29 0.2680(2) 0.03240(15) 0.14203(14) 0.0299(6) Uani d . 1 . .
H H29A 0.3365 0.0608 0.1461 0.036 Uiso calc R 1 . .
C C30 0.1772(2) 0.06158(14) 0.13607(13) 0.0243(6) Uani d . 1 . .
C C31 0.2256(2) 0.08183(15) 0.00974(13) 0.0255(6) Uani d . 1 . .
H H31A 0.2242 0.0389 0.0186 0.031 Uiso calc R 1 . .
C C32 0.2369(2) 0.07809(16) -0.05414(14) 0.0308(6) Uani d . 1 . .
H H32A 0.2447 0.0331 -0.0884 0.037 Uiso calc R 1 . .
C C33 0.2370(2) 0.13969(17) -0.06799(14) 0.0316(6) Uani d . 1 . .
H H33A 0.2445 0.1371 -0.1119 0.038 Uiso calc R 1 . .
C C34 0.2262(2) 0.20538(16) -0.01799(14) 0.0297(6) Uani d . 1 . .
H H34A 0.2253 0.2476 -0.0279 0.036 Uiso calc R 1 . .
C C35 0.2165(2) 0.20980(14) 0.04642(13) 0.0245(6) Uani d . 1 . .
H H35A 0.2102 0.2553 0.0809 0.029 Uiso calc R 1 . .
C C36 0.21608(19) 0.14763(14) 0.06093(13) 0.0207(5) Uani d . 1 . .
C C37 0.4590(2) 0.11690(14) 0.30790(14) 0.0239(6) Uani d . 1 . .
H H37A 0.3841 0.1124 0.2833 0.029 Uiso calc R 1 . .
C C38 0.4819(2) 0.07447(15) 0.34514(15) 0.0310(6) Uani d . 1 . .
H H38A 0.4230 0.0410 0.3457 0.037 Uiso calc R 1 . .
C C39 0.5902(3) 0.08102(16) 0.38115(14) 0.0336(7) Uani d . 1 . .
H H39A 0.6062 0.0528 0.4075 0.040 Uiso calc R 1 . .
C C40 0.6755(2) 0.12854(16) 0.37898(15) 0.0321(7) Uani d . 1 . .
H H40A 0.7502 0.1323 0.4031 0.039 Uiso calc R 1 . .
C C41 0.6527(2) 0.17083(15) 0.34188(14) 0.0265(6) Uani d . 1 . .
H H41A 0.7119 0.2036 0.3408 0.032 Uiso calc R 1 . .
C C42 0.5437(2) 0.16576(13) 0.30616(13) 0.0196(5) Uani d . 1 . .
C C43 0.5650(2) 0.11893(14) 0.15382(14) 0.0257(6) Uani d . 1 . .
H H43A 0.5846 0.0971 0.1859 0.031 Uiso calc R 1 . .
C C44 0.5799(2) 0.08934(16) 0.08686(15) 0.0335(7) Uani d . 1 . .
H H44A 0.6091 0.0472 0.0733 0.040 Uiso calc R 1 . .
C C45 0.5522(2) 0.12126(16) 0.04034(14) 0.0324(7) Uani d . 1 . .
H H45A 0.5625 0.1011 -0.0052 0.039 Uiso calc R 1 . .
C C46 0.5098(2) 0.18231(15) 0.05996(14) 0.0272(6) Uani d . 1 . .
H H46A 0.4917 0.2046 0.0281 0.033 Uiso calc R 1 . .
C C47 0.4934(2) 0.21150(14) 0.12607(13) 0.0232(5) Uani d . 1 . .
H H47A 0.4628 0.2530 0.1389 0.028 Uiso calc R 1 . .
C C48 0.52156(19) 0.17994(13) 0.17378(13) 0.0193(5) Uani d . 1 . .
C C49 0.7167(2) 0.31411(15) 0.29019(14) 0.0242(6) Uani d . 1 . .
H H49A 0.7195 0.2718 0.2502 0.029 Uiso calc R 1 . .
C C50 0.8042(2) 0.37984(15) 0.32763(14) 0.0279(6) Uani d . 1 . .
H H50A 0.8667 0.3823 0.3131 0.033 Uiso calc R 1 . .
C C51 0.8015(2) 0.44190(15) 0.38588(14) 0.0253(6) Uani d . 1 . .
H H51A 0.8617 0.4870 0.4113 0.030 Uiso calc R 1 . .
C C52 0.7104(2) 0.43798(14) 0.40694(13) 0.0236(5) Uani d . 1 . .
H H52A 0.7085 0.4803 0.4473 0.028 Uiso calc R 1 . .
C C53 0.6221(2) 0.37263(13) 0.36942(13) 0.0201(5) Uani d . 1 . .
H H53A 0.5593 0.3707 0.3837 0.024 Uiso calc R 1 . .
C C54 0.62460(19) 0.30961(14) 0.31071(13) 0.0186(5) Uani d . 1 . .
C C55 1.0919(2) 0.88253(14) 0.43217(14) 0.0237(5) Uani d . 1 . .
H H55A 1.1126 0.8632 0.3905 0.028 Uiso calc R 1 . .
C C56 1.1577(2) 0.95049(15) 0.49235(14) 0.0278(6) Uani d . 1 . .
H H56A 1.2245 0.9765 0.4923 0.033 Uiso calc R 1 . .
C C57 1.1271(2) 0.98070(15) 0.55246(14) 0.0299(6) Uani d . 1 . .
H H57A 1.1723 1.0276 0.5933 0.036 Uiso calc R 1 . .
C C58 1.0308(2) 0.94258(15) 0.55303(14) 0.0307(6) Uani d . 1 . .
H H58A 1.0090 0.9635 0.5940 0.037 Uiso calc R 1 . .
C C59 0.9654(2) 0.87318(15) 0.49334(14) 0.0266(6) Uani d . 1 . .
H H59A 0.8997 0.8467 0.4943 0.032 Uiso calc R 1 . .
C C60 0.9955(2) 0.84245(14) 0.43249(13) 0.0215(5) Uani d . 1 . .
C C61 1.0724(2) 0.72178(14) 0.46551(14) 0.0247(6) Uani d . 1 . .
H H61A 1.0926 0.7748 0.4966 0.030 Uiso calc R 1 . .
C C62 1.1248(2) 0.67629(15) 0.48899(14) 0.0254(6) Uani d . 1 . .
H H62A 1.1811 0.6984 0.5361 0.030 Uiso calc R 1 . .
C C63 1.0961(2) 0.59903(14) 0.44471(14) 0.0239(5) Uani d . 1 . .
H H63A 1.1321 0.5680 0.4613 0.029 Uiso calc R 1 . .
C C64 1.0146(2) 0.56727(14) 0.37603(14) 0.0239(5) Uani d . 1 . .
H H64A 0.9944 0.5142 0.3453 0.029 Uiso calc R 1 . .
C C65 0.9626(2) 0.61254(14) 0.35198(13) 0.0219(5) Uani d . 1 . .
H H65A 0.9073 0.5902 0.3045 0.026 Uiso calc R 1 . .
C C66 0.9899(2) 0.69015(13) 0.39620(13) 0.0193(5) Uani d . 1 . .
C C67 0.7424(2) 0.67626(16) 0.38347(14) 0.0311(6) Uani d . 1 . .
H H67A 0.7878 0.6482 0.3980 0.037 Uiso calc R 1 . .
C C68 0.6330(2) 0.66257(19) 0.38053(15) 0.0406(8) Uani d . 1 . .
H H68A 0.6040 0.6244 0.3920 0.049 Uiso calc R 1 . .
C C69 0.5669(3) 0.7038(2) 0.36117(16) 0.0466(9) Uani d . 1 . .
H H69A 0.4926 0.6944 0.3596 0.056 Uiso calc R 1 . .
C C70 0.6087(2) 0.7588(2) 0.34400(16) 0.0436(8) Uani d . 1 . .
H H70A 0.5636 0.7879 0.3312 0.052 Uiso calc R 1 . .
C C71 0.7168(2) 0.77174(17) 0.34548(15) 0.0344(7) Uani d . 1 . .
H H71A 0.7448 0.8091 0.3328 0.041 Uiso calc R 1 . .
C C72 0.7849(2) 0.73048(15) 0.36538(13) 0.0246(6) Uani d . 1 . .
C C73 0.6925(2) 0.53025(15) 0.20746(14) 0.0279(6) Uani d . 1 . .
H H73A 0.7001 0.5748 0.2494 0.033 Uiso calc R 1 . .
C C74 0.6742(2) 0.46085(17) 0.20863(16) 0.0340(7) Uani d . 1 . .
H H74A 0.6689 0.4582 0.2511 0.041 Uiso calc R 1 . .
C C75 0.6638(2) 0.39591(17) 0.14840(17) 0.0363(7) Uani d . 1 . .
H H75A 0.6536 0.3486 0.1498 0.044 Uiso calc R 1 . .
C C76 0.6681(2) 0.39965(15) 0.08599(16) 0.0327(7) Uani d . 1 . .
H H76A 0.6599 0.3547 0.0442 0.039 Uiso calc R 1 . .
C C77 0.6845(2) 0.46867(14) 0.08407(15) 0.0263(6) Uani d . 1 . .
H H77A 0.6851 0.4704 0.0404 0.032 Uiso calc R 1 . .
C C78 0.6999(2) 0.53547(14) 0.14548(14) 0.0223(5) Uani d . 1 . .
C C79 0.5100(2) 0.60836(16) 0.14447(16) 0.0330(7) Uani d . 1 . .
H H79A 0.5094 0.5583 0.1371 0.040 Uiso calc R 1 . .
C C80 0.4142(2) 0.63143(17) 0.14470(18) 0.0420(8) Uani d . 1 . .
H H80A 0.3491 0.5973 0.1384 0.050 Uiso calc R 1 . .
C C81 0.4139(3) 0.70374(18) 0.1541(2) 0.0508(9) Uani d . 1 . .
H H81A 0.3489 0.7195 0.1542 0.061 Uiso calc R 1 . .
C C82 0.5084(3) 0.75262(18) 0.1631(2) 0.0508(9) Uani d . 1 . .
H H82A 0.5077 0.8019 0.1683 0.061 Uiso calc R 1 . .
C C83 0.6044(2) 0.73100(16) 0.16485(17) 0.0364(7) Uani d . 1 . .
H H83A 0.6697 0.7661 0.1728 0.044 Uiso calc R 1 . .
C C84 0.6061(2) 0.65827(14) 0.15503(14) 0.0245(6) Uani d . 1 . .
C C85 0.6302(2) 0.61399(15) 0.00801(14) 0.0275(6) Uani d . 1 . .
H H85A 0.5718 0.6295 0.0228 0.033 Uiso calc R 1 . .
C C86 0.6272(2) 0.59749(16) -0.06231(15) 0.0328(7) Uani d . 1 . .
H H86A 0.5670 0.6024 -0.0951 0.039 Uiso calc R 1 . .
C C87 0.7102(2) 0.57419(15) -0.08483(15) 0.0325(7) Uani d . 1 . .
H H87A 0.7076 0.5635 -0.1328 0.039 Uiso calc R 1 . .
C C88 0.7981(2) 0.56615(15) -0.03761(14) 0.0295(6) Uani d . 1 . .
H H88A 0.8551 0.5491 -0.0534 0.035 Uiso calc R 1 . .
C C89 0.8025(2) 0.58310(14) 0.03269(14) 0.0247(6) Uani d . 1 . .
H H89A 0.8630 0.5779 0.0650 0.030 Uiso calc R 1 . .
C C90 0.7194(2) 0.60769(13) 0.05663(13) 0.0203(5) Uani d . 1 . .
C C91 1.0265(2) 0.72711(15) 0.10907(14) 0.0278(6) Uani d . 1 . .
H H91A 0.9937 0.7623 0.1353 0.033 Uiso calc R 1 . .
C C92 1.0353(2) 0.72433(15) 0.04488(14) 0.0308(6) Uani d . 1 . .
H H92A 1.0095 0.7582 0.0279 0.037 Uiso calc R 1 . .
C C93 1.0812(2) 0.67262(16) 0.00563(15) 0.0338(7) Uani d . 1 . .
H H93A 1.0875 0.6711 -0.0382 0.041 Uiso calc R 1 . .
C C94 1.1180(2) 0.62299(17) 0.03019(15) 0.0351(7) Uani d . 1 . .
H H94A 1.1484 0.5867 0.0028 0.042 Uiso calc R 1 . .
C C95 1.1105(2) 0.62610(16) 0.09464(14) 0.0287(6) Uani d . 1 . .
H H95A 1.1363 0.5920 0.1112 0.034 Uiso calc R 1 . .
C C96 1.0657(2) 0.67846(14) 0.13547(13) 0.0215(5) Uani d . 1 . .
C C97 1.2323(3) 0.81478(16) 0.27985(17) 0.0397(7) Uani d . 1 . .
H H97A 1.2013 0.8171 0.2354 0.048 Uiso calc R 1 . .
C C98 1.3268(3) 0.87046(18) 0.33422(19) 0.0533(10) Uani d . 1 . .
H H98A 1.3598 0.9109 0.3269 0.064 Uiso calc R 1 . .
C C99 1.3734(3) 0.86781(17) 0.39905(18) 0.0467(8) Uani d . 1 . .
H H99A 1.4391 0.9056 0.4358 0.056 Uiso calc R 1 . .
C C100 1.3241(2) 0.81035(16) 0.41002(15) 0.0347(7) Uani d . 1 . .
H H10B 1.3554 0.8087 0.4548 0.042 Uiso calc R 1 . .
C C101 1.2292(2) 0.75460(15) 0.35634(14) 0.0267(6) Uani d . 1 . .
H H10C 1.1953 0.7153 0.3648 0.032 Uiso calc R 1 . .
C C102 1.1826(2) 0.75573(14) 0.28980(13) 0.0233(5) Uani d . 1 . .
C C103 1.1830(2) 0.58598(15) 0.23836(13) 0.0256(6) Uani d . 1 . .
H H10D 1.2469 0.6271 0.2559 0.031 Uiso calc R 1 . .
C C104 1.1949(2) 0.51665(15) 0.23305(14) 0.0277(6) Uani d . 1 . .
H H10E 1.2671 0.5108 0.2476 0.033 Uiso calc R 1 . .
C C105 1.1036(2) 0.45621(16) 0.20696(14) 0.0308(6) Uani d . 1 . .
H H10F 1.1126 0.4087 0.2032 0.037 Uiso calc R 1 . .
C C106 0.9981(2) 0.46452(15) 0.18610(15) 0.0300(6) Uani d . 1 . .
H H10G 0.9347 0.4229 0.1682 0.036 Uiso calc R 1 . .
C C107 0.9857(2) 0.53386(14) 0.19152(13) 0.0246(6) Uani d . 1 . .
H H10H 0.9133 0.5392 0.1768 0.030 Uiso calc R 1 . .
C C108 1.0771(2) 0.59588(13) 0.21802(13) 0.0194(5) Uani d . 1 . .
O O1 0.7659(3) 0.0598(2) 0.2164(2) 0.0334(8) Uani d PD 0.66 A 1
C C109 0.8717(9) 0.1066(7) 0.2313(6) 0.051(2) Uani d PD 0.66 A 1
H H10I 0.8628 0.1290 0.1970 0.061 Uiso calc PR 0.66 A 1
H H10J 0.9213 0.0740 0.2212 0.061 Uiso calc PR 0.66 A 1
C C110 0.9261(6) 0.1685(4) 0.3065(3) 0.069(2) Uani d PD 0.66 A 1
H H11B 0.9968 0.1984 0.3112 0.103 Uiso calc PR 0.66 A 1
H H11C 0.9397 0.1471 0.3409 0.103 Uiso calc PR 0.66 A 1
H H11D 0.8780 0.2013 0.3173 0.103 Uiso calc PR 0.66 A 1
C C111 0.7688(6) 0.0107(3) 0.2478(3) 0.0526(16) Uani d PD 0.66 A 1
H H11E 0.7963 0.0399 0.3017 0.063 Uiso calc PR 0.66 A 1
H H11F 0.8186 -0.0206 0.2340 0.063 Uiso calc PR 0.66 A 1
C C112 0.6482(11) -0.0406(7) 0.2185(8) 0.082(5) Uani d PD 0.66 A 1
H H11G 0.6469 -0.0770 0.2386 0.122 Uiso calc PR 0.66 A 1
H H11H 0.6214 -0.0682 0.1651 0.122 Uiso calc PR 0.66 A 1
H H11I 0.6002 -0.0091 0.2335 0.122 Uiso calc PR 0.66 A 1
O O2 0.7284(6) 0.0281(4) 0.2190(4) 0.0353(16) Uani d PD 0.34 B 2
C C113 0.8474(7) 0.0570(5) 0.2610(5) 0.038(2) Uani d PD 0.34 B 2
H H11J 0.8839 0.0170 0.2434 0.046 Uiso calc PR 0.34 B 2
H H11K 0.8609 0.0725 0.3134 0.046 Uiso calc PR 0.34 B 2
C C114 0.8930(18) 0.1233(13) 0.2515(15) 0.101(12) Uani d PD 0.34 B 2
H H11L 0.9715 0.1464 0.2827 0.151 Uiso calc PR 0.34 B 2
H H11M 0.8521 0.1607 0.2651 0.151 Uiso calc PR 0.34 B 2
H H11N 0.8854 0.1065 0.2002 0.151 Uiso calc PR 0.34 B 2
C C115 0.6734(13) -0.0311(9) 0.2296(11) 0.028(3) Uani d PD 0.34 B 2
H H11O 0.6880 -0.0139 0.2823 0.034 Uiso calc PR 0.34 B 2
H H11P 0.7009 -0.0759 0.2112 0.034 Uiso calc PR 0.34 B 2
C C116 0.5484(9) -0.0521(7) 0.1876(9) 0.086(5) Uani d PD 0.34 B 2
H H11Q 0.5073 -0.0812 0.2052 0.129 Uiso calc PR 0.34 B 2
H H11R 0.5320 -0.0828 0.1353 0.129 Uiso calc PR 0.34 B 2
H H11S 0.5261 -0.0056 0.1955 0.129 Uiso calc PR 0.34 B 2

loop_
_atom_site_aniso_label
_atom_site_aniso_U_11
_atom_site_aniso_U_22
_atom_site_aniso_U_33
_atom_site_aniso_U_12
_atom_site_aniso_U_13
_atom_site_aniso_U_23
I1 0.02617(9) 0.01667(8) 0.02157(9) 0.00652(7) 0.00780(7) 0.01069(7)
I2 0.03065(10) 0.01779(9) 0.02470(9) 0.00770(7) 0.00580(7) 0.01157(7)
Ni1 0.01546(15) 0.01458(15) 0.01441(15) 0.00394(12) 0.00446(12) 0.00655(12)
Ni2 0.01837(16) 0.01562(15) 0.01658(15) 0.00488(12) 0.00465(13) 0.00764(13)
P1 0.0163(3) 0.0171(3) 0.0152(3) 0.0041(2) 0.0049(2) 0.0073(2)
P2 0.0208(3) 0.0176(3) 0.0152(3) 0.0001(3) 0.0040(3) 0.0060(3)
P3 0.0169(3) 0.0169(3) 0.0173(3) 0.0046(2) 0.0058(3) 0.0074(3)
P4 0.0215(3) 0.0173(3) 0.0185(3) 0.0056(3) 0.0077(3) 0.0084(3)
P5 0.0190(3) 0.0175(3) 0.0181(3) 0.0024(3) 0.0041(3) 0.0070(3)
P6 0.0215(3) 0.0188(3) 0.0188(3) 0.0071(3) 0.0069(3) 0.0084(3)
C1 0.0206(13) 0.0273(14) 0.0214(13) 0.0057(11) 0.0074(11) 0.0139(11)
C2 0.0199(13) 0.0392(16) 0.0255(14) 0.0055(12) 0.0045(11) 0.0215(13)
C3 0.0244(14) 0.0343(16) 0.0212(13) -0.0066(12) -0.0012(11) 0.0141(12)
C4 0.0325(15) 0.0224(14) 0.0209(13) -0.0030(12) 0.0067(12) 0.0077(11)
C5 0.0229(13) 0.0232(13) 0.0185(12) 0.0035(11) 0.0065(11) 0.0104(11)
C6 0.0189(12) 0.0191(12) 0.0142(11) 0.0019(10) 0.0063(10) 0.0084(10)
C7 0.0228(13) 0.0216(13) 0.0193(12) 0.0046(11) 0.0065(11) 0.0063(11)
C8 0.0322(15) 0.0245(14) 0.0225(13) 0.0119(12) 0.0073(12) 0.0091(11)
C9 0.0279(15) 0.0373(16) 0.0293(15) 0.0171(13) 0.0106(12) 0.0117(13)
C10 0.0413(18) 0.054(2) 0.0462(19) 0.0275(16) 0.0310(16) 0.0300(17)
C11 0.0385(17) 0.0429(17) 0.0373(16) 0.0235(14) 0.0237(14) 0.0296(14)
C12 0.0183(12) 0.0198(13) 0.0156(12) 0.0047(10) 0.0041(10) 0.0049(10)
C13 0.0272(14) 0.0200(13) 0.0198(13) 0.0035(11) 0.0086(11) 0.0082(11)
C14 0.0357(16) 0.0274(14) 0.0239(14) 0.0087(12) 0.0125(12) 0.0158(12)
C15 0.0383(16) 0.0208(14) 0.0337(15) 0.0046(12) 0.0165(13) 0.0139(12)
C16 0.0354(16) 0.0250(15) 0.0238(14) -0.0037(12) 0.0114(12) 0.0061(12)
C17 0.0264(14) 0.0271(14) 0.0190(13) 0.0004(11) 0.0079(11) 0.0107(11)
C18 0.0181(12) 0.0173(12) 0.0176(12) 0.0034(10) 0.0080(10) 0.0065(10)
C19 0.0243(15) 0.0327(16) 0.0257(14) 0.0029(12) 0.0037(12) 0.0028(12)
C20 0.0325(17) 0.0375(18) 0.0428(18) 0.0099(14) 0.0121(15) 0.0059(15)
C21 0.0247(16) 0.048(2) 0.049(2) 0.0125(14) 0.0101(14) 0.0211(16)
C22 0.0255(16) 0.059(2) 0.0288(16) 0.0075(15) -0.0005(13) 0.0146(15)
C23 0.0290(16) 0.0427(18) 0.0207(14) 0.0072(13) 0.0034(12) 0.0057(13)
C24 0.0196(13) 0.0245(14) 0.0207(13) 0.0022(11) 0.0061(11) 0.0086(11)
C25 0.0341(16) 0.0268(15) 0.0180(13) -0.0059(12) 0.0045(12) 0.0061(11)
C26 0.048(2) 0.0289(16) 0.0253(15) -0.0161(14) 0.0048(14) 0.0095(13)
C27 0.064(2) 0.0189(15) 0.0294(16) -0.0105(15) -0.0032(16) 0.0103(13)
C28 0.051(2) 0.0209(15) 0.0336(16) 0.0033(14) -0.0014(15) 0.0096(13)
C29 0.0338(16) 0.0208(14) 0.0255(14) 0.0007(12) 0.0039(12) 0.0084(11)
C30 0.0328(15) 0.0160(12) 0.0145(12) -0.0040(11) 0.0036(11) 0.0047(10)
C31 0.0258(14) 0.0244(14) 0.0208(13) 0.0053(11) 0.0050(11) 0.0081(11)
C32 0.0312(15) 0.0354(16) 0.0203(13) 0.0109(13) 0.0096(12) 0.0067(12)
C33 0.0293(15) 0.0457(18) 0.0177(13) 0.0067(13) 0.0074(12) 0.0147(13)
C34 0.0281(15) 0.0324(16) 0.0223(14) 0.0000(12) 0.0004(12) 0.0151(12)
C35 0.0254(14) 0.0220(13) 0.0186(13) 0.0014(11) 0.0024(11) 0.0075(11)
C36 0.0171(12) 0.0227(13) 0.0147(12) -0.0007(10) 0.0007(10) 0.0068(10)
C37 0.0264(14) 0.0209(13) 0.0249(13) 0.0086(11) 0.0101(11) 0.0099(11)
C38 0.0431(17) 0.0219(14) 0.0325(15) 0.0092(13) 0.0172(14) 0.0143(12)
C39 0.0528(19) 0.0278(15) 0.0225(14) 0.0167(14) 0.0096(14) 0.0145(12)
C40 0.0306(16) 0.0305(15) 0.0277(15) 0.0129(13) -0.0014(12) 0.0123(13)
C41 0.0262(14) 0.0229(14) 0.0255(14) 0.0085(11) 0.0065(11) 0.0078(11)
C42 0.0237(13) 0.0180(12) 0.0160(12) 0.0083(10) 0.0059(10) 0.0067(10)
C43 0.0277(14) 0.0230(14) 0.0235(13) 0.0076(11) 0.0084(11) 0.0084(11)
C44 0.0338(16) 0.0309(16) 0.0294(15) 0.0120(13) 0.0131(13) 0.0057(13)
C45 0.0296(15) 0.0391(17) 0.0180(13) 0.0038(13) 0.0103(12) 0.0039(12)
C46 0.0247(14) 0.0347(16) 0.0195(13) 0.0033(12) 0.0066(11) 0.0125(12)
C47 0.0193(13) 0.0240(14) 0.0235(13) 0.0039(11) 0.0063(11) 0.0098(11)
C48 0.0170(12) 0.0189(12) 0.0175(12) 0.0018(10) 0.0051(10) 0.0058(10)
C49 0.0203(13) 0.0251(14) 0.0221(13) 0.0051(11) 0.0073(11) 0.0065(11)
C50 0.0193(13) 0.0339(15) 0.0256(14) 0.0027(11) 0.0096(11) 0.0097(12)
C51 0.0212(13) 0.0240(14) 0.0236(13) -0.0006(11) 0.0036(11) 0.0094(11)
C52 0.0257(14) 0.0209(13) 0.0202(13) 0.0052(11) 0.0066(11) 0.0072(11)
C53 0.0199(13) 0.0217(13) 0.0213(13) 0.0062(10) 0.0080(10) 0.0119(11)
C54 0.0168(12) 0.0199(12) 0.0188(12) 0.0041(10) 0.0039(10) 0.0107(10)
C55 0.0285(14) 0.0223(13) 0.0227(13) 0.0091(11) 0.0080(11) 0.0128(11)
C56 0.0301(15) 0.0227(14) 0.0281(14) 0.0036(11) 0.0044(12) 0.0146(12)
C57 0.0383(16) 0.0173(13) 0.0234(14) 0.0066(12) 0.0005(12) 0.0063(11)
C58 0.0383(17) 0.0286(15) 0.0228(14) 0.0144(13) 0.0095(12) 0.0089(12)
C59 0.0270(14) 0.0286(15) 0.0255(14) 0.0105(12) 0.0109(12) 0.0117(12)
C60 0.0272(14) 0.0175(12) 0.0198(12) 0.0093(11) 0.0058(11) 0.0093(10)
C61 0.0277(14) 0.0195(13) 0.0213(13) 0.0035(11) 0.0058(11) 0.0070(11)
C62 0.0223(13) 0.0285(14) 0.0211(13) 0.0055(11) 0.0032(11) 0.0108(11)
C63 0.0233(13) 0.0249(14) 0.0288(14) 0.0087(11) 0.0094(11) 0.0165(12)
C64 0.0234(13) 0.0188(13) 0.0272(14) 0.0042(11) 0.0084(11) 0.0095(11)
C65 0.0208(13) 0.0233(13) 0.0187(12) 0.0041(10) 0.0056(10) 0.0085(11)
C66 0.0208(13) 0.0196(12) 0.0202(12) 0.0039(10) 0.0090(10) 0.0114(10)
C67 0.0318(16) 0.0390(17) 0.0211(14) 0.0061(13) 0.0133(12) 0.0111(12)
C68 0.0350(17) 0.051(2) 0.0255(15) -0.0053(15) 0.0154(14) 0.0103(14)
C69 0.0221(16) 0.072(2) 0.0277(16) 0.0036(16) 0.0099(13) 0.0089(16)
C70 0.0291(16) 0.061(2) 0.0338(17) 0.0195(16) 0.0108(14) 0.0134(16)
C71 0.0301(16) 0.0403(17) 0.0313(16) 0.0113(13) 0.0110(13) 0.0144(14)
C72 0.0235(14) 0.0259(14) 0.0176(12) 0.0040(11) 0.0073(11) 0.0046(11)
C73 0.0256(14) 0.0289(15) 0.0218(13) 0.0005(11) 0.0026(11) 0.0109(12)
C74 0.0306(16) 0.0397(17) 0.0302(15) 0.0016(13) 0.0021(13) 0.0234(14)
C75 0.0314(16) 0.0286(16) 0.0497(19) 0.0026(13) 0.0059(14) 0.0264(15)
C76 0.0324(16) 0.0189(14) 0.0411(17) 0.0021(12) 0.0134(14) 0.0101(13)
C77 0.0267(14) 0.0233(14) 0.0281(14) 0.0044(11) 0.0109(12) 0.0113(12)
C78 0.0178(13) 0.0206(13) 0.0231(13) 0.0010(10) 0.0024(10) 0.0097(11)
C79 0.0290(15) 0.0253(15) 0.0412(17) 0.0076(12) 0.0132(13) 0.0116(13)
C80 0.0245(15) 0.0340(17) 0.059(2) 0.0059(13) 0.0150(15) 0.0140(16)
C81 0.0254(16) 0.0377(19) 0.070(2) 0.0107(14) 0.0116(16) 0.0091(17)
C82 0.0321(18) 0.0288(17) 0.077(3) 0.0093(14) 0.0086(17) 0.0176(17)
C83 0.0232(15) 0.0299(16) 0.0500(19) 0.0052(12) 0.0095(14) 0.0155(14)
C84 0.0193(13) 0.0231(14) 0.0241(13) 0.0050(11) 0.0055(11) 0.0060(11)
C85 0.0246(14) 0.0263(14) 0.0251(14) 0.0040(11) 0.0028(11) 0.0108(12)
C86 0.0359(16) 0.0328(16) 0.0243(14) 0.0060(13) 0.0013(13) 0.0156(13)
C87 0.0425(17) 0.0283(15) 0.0201(14) 0.0005(13) 0.0074(13) 0.0106(12)
C88 0.0323(16) 0.0263(15) 0.0238(14) 0.0012(12) 0.0111(12) 0.0075(12)
C89 0.0216(13) 0.0229(13) 0.0240(13) -0.0011(11) 0.0038(11) 0.0108(11)
C90 0.0207(13) 0.0166(12) 0.0187(12) -0.0014(10) 0.0030(10) 0.0086(10)
C91 0.0346(16) 0.0210(14) 0.0236(14) 0.0043(12) 0.0091(12) 0.0083(11)
C92 0.0406(17) 0.0253(15) 0.0229(14) 0.0023(12) 0.0071(13) 0.0130(12)
C93 0.0398(17) 0.0351(16) 0.0217(14) 0.0010(13) 0.0122(13) 0.0111(13)
C94 0.0358(17) 0.0406(17) 0.0274(15) 0.0134(14) 0.0160(13) 0.0103(13)
C95 0.0290(15) 0.0326(15) 0.0270(14) 0.0122(12) 0.0112(12) 0.0140(12)
C96 0.0197(13) 0.0209(13) 0.0202(12) 0.0014(10) 0.0068(10) 0.0076(10)
C97 0.0441(19) 0.0284(16) 0.0339(16) -0.0032(14) 0.0025(14) 0.0145(14)
C98 0.054(2) 0.0330(18) 0.053(2) -0.0104(16) -0.0005(18) 0.0210(17)
C99 0.0387(19) 0.0292(17) 0.0416(19) -0.0045(14) -0.0066(15) 0.0055(14)
C100 0.0342(16) 0.0304(16) 0.0264(15) 0.0098(13) 0.0013(13) 0.0065(12)
C101 0.0272(14) 0.0265(14) 0.0236(14) 0.0084(12) 0.0077(12) 0.0095(11)
C102 0.0238(14) 0.0204(13) 0.0213(13) 0.0072(11) 0.0070(11) 0.0056(11)
C103 0.0265(14) 0.0276(14) 0.0194(13) 0.0089(11) 0.0063(11) 0.0086(11)
C104 0.0344(16) 0.0307(15) 0.0199(13) 0.0191(13) 0.0092(12) 0.0104(12)
C105 0.0466(18) 0.0246(15) 0.0240(14) 0.0167(13) 0.0124(13) 0.0117(12)
C106 0.0373(16) 0.0217(14) 0.0282(15) 0.0047(12) 0.0128(13) 0.0096(12)
C107 0.0255(14) 0.0260(14) 0.0205(13) 0.0082(11) 0.0074(11) 0.0093(11)
C108 0.0243(13) 0.0192(12) 0.0162(12) 0.0091(10) 0.0081(10) 0.0080(10)
O1 0.027(2) 0.037(2) 0.0372(19) 0.0094(16) 0.0085(16) 0.0203(18)
C109 0.042(4) 0.049(4) 0.051(4) -0.002(3) 0.025(4) 0.012(3)
C110 0.038(3) 0.054(4) 0.059(4) -0.003(3) 0.014(3) -0.017(3)
C111 0.071(5) 0.047(4) 0.042(3) 0.037(4) 0.015(3) 0.020(3)
C112 0.127(12) 0.033(4) 0.065(7) -0.014(5) 0.039(7) 0.014(4)
O2 0.036(5) 0.038(5) 0.039(4) 0.017(4) 0.019(4) 0.018(4)
C113 0.020(5) 0.033(5) 0.049(6) 0.005(4) 0.002(4) 0.014(4)
C114 0.054(14) 0.13(3) 0.18(3) 0.069(18) 0.047(18) 0.11(3)
C115 0.029(6) 0.032(8) 0.041(7) 0.027(7) 0.023(6) 0.020(7)
C116 0.041(7) 0.062(9) 0.175(16) 0.023(6) 0.039(9) 0.072(10)

loop_
_atom_type_symbol
_atom_type_description
_atom_type_scat_dispersion_real
_atom_type_scat_dispersion_imag
_atom_type_scat_source
C C 0.0033 0.0016 'International Tables Vol C Tables 4.2.6.8 and 6.1.1.4'
H H 0.0000 0.0000 'International Tables Vol C Tables 4.2.6.8 and 6.1.1.4'
P P 0.1023 0.0942 'International Tables Vol C Tables 4.2.6.8 and 6.1.1.4'
Ni Ni 0.3393 1.1124 'International Tables Vol C Tables 4.2.6.8 and 6.1.1.4'
I I -0.4742 1.8119 'International Tables Vol C Tables 4.2.6.8 and 6.1.1.4'
O O 0.0106 0.0060 'International Tables Vol C Tables 4.2.6.8 and 6.1.1.4'

loop_
_geom_angle_atom_site_label_1
_geom_angle_atom_site_label_2
_geom_angle_atom_site_label_3
_geom_angle
_geom_angle_publ_flag
P3 Ni1 P1 105.34(2) ?
P3 Ni1 P2 109.96(3) ?
P1 Ni1 P2 119.97(3) ?
P3 Ni1 I1 100.38(2) y
P1 Ni1 I1 113.73(2) y
P2 Ni1 I1 105.72(3) y
P4 Ni2 P6 106.95(3) ?
P4 Ni2 P5 116.77(3) ?
P6 Ni2 P5 113.82(3) ?
P4 Ni2 I2 98.22(2) y
P6 Ni2 I2 108.67(2) y
P5 Ni2 I2 111.11(2) y
C18 P1 C12 101.16(11) ?
C18 P1 C6 102.89(11) ?
C12 P1 C6 99.64(11) ?
C18 P1 Ni1 118.71(8) ?
C12 P1 Ni1 113.40(8) ?
C6 P1 Ni1 118.11(8) ?
C30 P2 C24 105.12(12) ?
C30 P2 C36 102.73(11) ?
C24 P2 C36 99.78(11) ?
C30 P2 Ni1 114.77(8) ?
C24 P2 Ni1 113.52(8) ?
C36 P2 Ni1 118.93(8) ?
C48 P3 C42 104.30(11) ?
C48 P3 C54 100.51(11) ?
C42 P3 C54 103.04(11) ?
C48 P3 Ni1 115.28(8) ?
C42 P3 Ni1 116.74(8) ?
C54 P3 Ni1 114.91(8) ?
C66 P4 C60 100.63(11) ?
C66 P4 C72 104.28(12) ?
C60 P4 C72 102.56(12) ?
C66 P4 Ni2 117.16(8) ?
C60 P4 Ni2 121.61(8) ?
C72 P4 Ni2 108.49(8) ?
C90 P5 C84 101.51(12) ?
C90 P5 C78 101.66(11) ?
C84 P5 C78 102.71(12) ?
C90 P5 Ni2 115.01(8) ?
C84 P5 Ni2 116.57(8) ?
C78 P5 Ni2 117.04(8) ?
C108 P6 C102 102.58(11) ?
C108 P6 C96 101.74(11) ?
C102 P6 C96 101.88(12) ?
C108 P6 Ni2 121.16(8) ?
C102 P6 Ni2 112.95(8) ?
C96 P6 Ni2 114.10(8) ?
C2 C1 C6 120.0(2) ?
C2 C1 H1A 120.0 ?
C6 C1 H1A 120.0 ?
C3 C2 C1 121.0(3) ?
C3 C2 H2A 119.5 ?
C1 C2 H2A 119.5 ?
C4 C3 C2 119.8(2) ?
C4 C3 H3A 120.1 ?
C2 C3 H3A 120.1 ?
C3 C4 C5 120.0(3) ?
C3 C4 H4A 120.0 ?
C5 C4 H4A 120.0 ?
C4 C5 C6 120.6(2) ?
C4 C5 H5A 119.7 ?
C6 C5 H5A 119.7 ?
C1 C6 C5 118.6(2) ?
C1 C6 P1 120.72(19) ?
C5 C6 P1 120.58(18) ?
C8 C7 C12 121.0(2) ?
C8 C7 H7A 119.5 ?
C12 C7 H7A 119.5 ?
C9 C8 C7 120.0(3) ?
C9 C8 H8A 120.0 ?
C7 C8 H8A 120.0 ?
C10 C9 C8 119.6(3) ?
C10 C9 H9A 120.2 ?
C8 C9 H9A 120.2 ?
C9 C10 C11 120.5(3) ?
C9 C10 H10A 119.8 ?
C11 C10 H10A 119.8 ?
C12 C11 C10 120.7(3) ?
C12 C11 H11A 119.6 ?
C10 C11 H11A 119.6 ?
C11 C12 C7 118.2(2) ?
C11 C12 P1 122.00(19) ?
C7 C12 P1 119.61(19) ?
C14 C13 C18 120.7(2) ?
C14 C13 H13A 119.7 ?
C18 C13 H13A 119.7 ?
C13 C14 C15 120.7(2) ?
C13 C14 H14A 119.7 ?
C15 C14 H14A 119.7 ?
C14 C15 C16 119.0(2) ?
C14 C15 H15A 120.5 ?
C16 C15 H15A 120.5 ?
C17 C16 C15 120.3(2) ?
C17 C16 H16A 119.8 ?
C15 C16 H16A 119.8 ?
C16 C17 C18 121.1(2) ?
C16 C17 H17A 119.5 ?
C18 C17 H17A 119.5 ?
C17 C18 C13 118.2(2) ?
C17 C18 P1 116.89(18) ?
C13 C18 P1 124.94(18) ?
C24 C19 C20 121.6(3) ?
C24 C19 H19A 119.2 ?
C20 C19 H19A 119.2 ?
C21 C20 C19 119.5(3) ?
C21 C20 H20A 120.2 ?
C19 C20 H20A 120.2 ?
C20 C21 C22 120.0(3) ?
C20 C21 H21A 120.0 ?
C22 C21 H21A 120.0 ?
C21 C22 C23 120.3(3) ?
C21 C22 H22A 119.8 ?
C23 C22 H22A 119.8 ?
C22 C23 C24 120.4(3) ?
C22 C23 H23A 119.8 ?
C24 C23 H23A 119.8 ?
C19 C24 C23 118.1(2) ?
C19 C24 P2 118.8(2) ?
C23 C24 P2 123.0(2) ?
C26 C25 C30 120.5(3) ?
C26 C25 H25A 119.8 ?
C30 C25 H25A 119.8 ?
C27 C26 C25 120.5(3) ?
C27 C26 H26A 119.7 ?
C25 C26 H26A 119.7 ?
C26 C27 C28 120.1(3) ?
C26 C27 H27A 120.0 ?
C28 C27 H27A 120.0 ?
C27 C28 C29 119.7(3) ?
C27 C28 H28A 120.1 ?
C29 C28 H28A 120.1 ?
C28 C29 C30 121.1(3) ?
C28 C29 H29A 119.5 ?
C30 C29 H29A 119.5 ?
C29 C30 C25 118.1(2) ?
C29 C30 P2 117.06(19) ?
C25 C30 P2 124.6(2) ?
C32 C31 C36 120.7(3) ?
C32 C31 H31A 119.6 ?
C36 C31 H31A 119.6 ?
C33 C32 C31 120.0(3) ?
C33 C32 H32A 120.0 ?
C31 C32 H32A 120.0 ?
C32 C33 C34 120.0(2) ?
C32 C33 H33A 120.0 ?
C34 C33 H33A 120.0 ?
C33 C34 C35 120.2(3) ?
C33 C34 H34A 119.9 ?
C35 C34 H34A 119.9 ?
C34 C35 C36 120.3(2) ?
C34 C35 H35A 119.9 ?
C36 C35 H35A 119.9 ?
C31 C36 C35 118.8(2) ?
C31 C36 P2 124.0(2) ?
C35 C36 P2 117.23(19) ?
C42 C37 C38 121.0(2) ?
C42 C37 H37A 119.5 ?
C38 C37 H37A 119.5 ?
C39 C38 C37 119.8(3) ?
C39 C38 H38A 120.1 ?
C37 C38 H38A 120.1 ?
C38 C39 C40 119.9(3) ?
C38 C39 H39A 120.0 ?
C40 C39 H39A 120.0 ?
C39 C40 C41 120.3(3) ?
C39 C40 H40A 119.8 ?
C41 C40 H40A 119.8 ?
C40 C41 C42 120.5(3) ?
C40 C41 H41A 119.8 ?
C42 C41 H41A 119.8 ?
C37 C42 C41 118.5(2) ?
C37 C42 P3 117.32(18) ?
C41 C42 P3 124.0(2) ?
C48 C43 C44 120.4(3) ?
C48 C43 H43A 119.8 ?
C44 C43 H43A 119.8 ?
C45 C44 C43 120.0(3) ?
C45 C44 H44A 120.0 ?
C43 C44 H44A 120.0 ?
C46 C45 C44 120.0(2) ?
C46 C45 H45A 120.0 ?
C44 C45 H45A 120.0 ?
C45 C46 C47 120.3(3) ?
C45 C46 H46A 119.8 ?
C47 C46 H46A 119.8 ?
C46 C47 C48 120.2(2) ?
C46 C47 H47A 119.9 ?
C48 C47 H47A 119.9 ?
C43 C48 C47 119.1(2) ?
C43 C48 P3 123.43(19) ?
C47 C48 P3 117.45(18) ?
C50 C49 C54 120.4(2) ?
C50 C49 H49A 119.8 ?
C54 C49 H49A 119.8 ?
C51 C50 C49 120.6(2) ?
C51 C50 H50A 119.7 ?
C49 C50 H50A 119.7 ?
C50 C51 C52 119.5(2) ?
C50 C51 H51A 120.2 ?
C52 C51 H51A 120.2 ?
C53 C52 C51 120.3(2) ?
C53 C52 H52A 119.9 ?
C51 C52 H52A 119.9 ?
C52 C53 C54 120.4(2) ?
C52 C53 H53A 119.8 ?
C54 C53 H53A 119.8 ?
C49 C54 C53 118.8(2) ?
C49 C54 P3 122.58(19) ?
C53 C54 P3 118.62(18) ?
C56 C55 C60 120.3(2) ?
C56 C55 H55A 119.9 ?
C60 C55 H55A 119.9 ?
C57 C56 C55 120.6(3) ?
C57 C56 H56A 119.7 ?
C55 C56 H56A 119.7 ?
C58 C57 C56 119.8(2) ?
C58 C57 H57A 120.1 ?
C56 C57 H57A 120.1 ?
C57 C58 C59 120.0(3) ?
C57 C58 H58A 120.0 ?
C59 C58 H58A 120.0 ?
C60 C59 C58 120.6(3) ?
C60 C59 H59A 119.7 ?
C58 C59 H59A 119.7 ?
C59 C60 C55 118.7(2) ?
C59 C60 P4 122.0(2) ?
C55 C60 P4 118.93(19) ?
C62 C61 C66 120.3(2) ?
C62 C61 H61A 119.8 ?
C66 C61 H61A 119.8 ?
C63 C62 C61 120.7(2) ?
C63 C62 H62A 119.6 ?
C61 C62 H62A 119.6 ?
C62 C63 C64 119.4(2) ?
C62 C63 H63A 120.3 ?
C64 C63 H63A 120.3 ?
C65 C64 C63 120.2(2) ?
C65 C64 H64A 119.9 ?
C63 C64 H64A 119.9 ?
C64 C65 C66 121.0(2) ?
C64 C65 H65A 119.5 ?
C66 C65 H65A 119.5 ?
C65 C66 C61 118.4(2) ?
C65 C66 P4 118.07(18) ?
C61 C66 P4 123.41(19) ?
C72 C67 C68 120.3(3) ?
C72 C67 H67A 119.9 ?
C68 C67 H67A 119.9 ?
C69 C68 C67 120.6(3) ?
C69 C68 H68A 119.7 ?
C67 C68 H68A 119.7 ?
C68 C69 C70 119.7(3) ?
C68 C69 H69A 120.1 ?
C70 C69 H69A 120.1 ?
C69 C70 C71 119.9(3) ?
C69 C70 H70A 120.0 ?
C71 C70 H70A 120.0 ?
C70 C71 C72 120.8(3) ?
C70 C71 H71A 119.6 ?
C72 C71 H71A 119.6 ?
C67 C72 C71 118.6(3) ?
C67 C72 P4 124.0(2) ?
C71 C72 P4 117.1(2) ?
C74 C73 C78 120.9(3) ?
C74 C73 H73A 119.5 ?
C78 C73 H73A 119.5 ?
C75 C74 C73 120.1(3) ?
C75 C74 H74A 119.9 ?
C73 C74 H74A 119.9 ?
C74 C75 C76 119.8(3) ?
C74 C75 H75A 120.1 ?
C76 C75 H75A 120.1 ?
C75 C76 C77 120.3(3) ?
C75 C76 H76A 119.8 ?
C77 C76 H76A 119.8 ?
C76 C77 C78 120.7(3) ?
C76 C77 H77A 119.6 ?
C78 C77 H77A 119.6 ?
C77 C78 C73 118.0(2) ?
C77 C78 P5 124.2(2) ?
C73 C78 P5 117.8(2) ?
C84 C79 C80 120.3(3) ?
C84 C79 H79A 119.8 ?
C80 C79 H79A 119.8 ?
C81 C80 C79 120.1(3) ?
C81 C80 H80A 119.9 ?
C79 C80 H80A 119.9 ?
C82 C81 C80 119.5(3) ?
C82 C81 H81A 120.2 ?
C80 C81 H81A 120.2 ?
C81 C82 C83 120.8(3) ?
C81 C82 H82A 119.6 ?
C83 C82 H82A 119.6 ?
C82 C83 C84 120.5(3) ?
C82 C83 H83A 119.7 ?
C84 C83 H83A 119.7 ?
C79 C84 C83 118.7(2) ?
C79 C84 P5 122.6(2) ?
C83 C84 P5 118.6(2) ?
C86 C85 C90 119.8(3) ?
C86 C85 H85A 120.1 ?
C90 C85 H85A 120.1 ?
C87 C86 C85 120.8(3) ?
C87 C86 H86A 119.6 ?
C85 C86 H86A 119.6 ?
C86 C87 C88 120.0(3) ?
C86 C87 H87A 120.0 ?
C88 C87 H87A 120.0 ?
C89 C88 C87 119.7(3) ?
C89 C88 H88A 120.2 ?
C87 C88 H88A 120.2 ?
C88 C89 C90 120.9(2) ?
C88 C89 H89A 119.5 ?
C90 C89 H89A 119.5 ?
C89 C90 C85 118.7(2) ?
C89 C90 P5 118.17(19) ?
C85 C90 P5 123.1(2) ?
C92 C91 C96 120.5(3) ?
C92 C91 H91A 119.7 ?
C96 C91 H91A 119.7 ?
C93 C92 C91 120.3(3) ?
C93 C92 H92A 119.9 ?
C91 C92 H92A 119.9 ?
C92 C93 C94 119.8(3) ?
C92 C93 H93A 120.1 ?
C94 C93 H93A 120.1 ?
C93 C94 C95 120.1(3) ?
C93 C94 H94A 120.0 ?
C95 C94 H94A 120.0 ?
C94 C95 C96 120.9(3) ?
C94 C95 H95A 119.5 ?
C96 C95 H95A 119.5 ?
C95 C96 C91 118.3(2) ?
C95 C96 P6 122.8(2) ?
C91 C96 P6 118.89(19) ?
C102 C97 C98 120.4(3) ?
C102 C97 H97A 119.8 ?
C98 C97 H97A 119.8 ?
C99 C98 C97 120.6(3) ?
C99 C98 H98A 119.7 ?
C97 C98 H98A 119.7 ?
C100 C99 C98 119.5(3) ?
C100 C99 H99A 120.3 ?
C98 C99 H99A 120.3 ?
C99 C100 C101 120.5(3) ?
C99 C100 H10B 119.8 ?
C101 C100 H10B 119.8 ?
C100 C101 C102 120.5(3) ?
C100 C101 H10C 119.7 ?
C102 C101 H10C 119.7 ?
C97 C102 C101 118.4(2) ?
C97 C102 P6 121.4(2) ?
C101 C102 P6 120.1(2) ?
C104 C103 C108 120.5(3) ?
C104 C103 H10D 119.8 ?
C108 C103 H10D 119.8 ?
C105 C104 C103 120.6(3) ?
C105 C104 H10E 119.7 ?
C103 C104 H10E 119.7 ?
C104 C105 C106 119.9(3) ?
C104 C105 H10F 120.0 ?
C106 C105 H10F 120.0 ?
C107 C106 C105 119.6(3) ?
C107 C106 H10G 120.2 ?
C105 C106 H10G 120.2 ?
C106 C107 C108 121.4(2) ?
C106 C107 H10H 119.3 ?
C108 C107 H10H 119.3 ?
C107 C108 C103 118.0(2) ?
C107 C108 P6 118.21(19) ?
C103 C108 P6 123.78(19) ?
C111 O1 C109 115.0(6) ?
O1 C109 C110 115.2(8) ?
O1 C109 H10I 108.5 ?
C110 C109 H10I 108.5 ?
O1 C109 H10J 108.5 ?
C110 C109 H10J 108.5 ?
H10I C109 H10J 107.5 ?
O1 C111 C112 107.0(7) ?
O1 C111 H11E 110.3 ?
C112 C111 H11E 110.3 ?
O1 C111 H11F 110.3 ?
C112 C111 H11F 110.3 ?
H11E C111 H11F 108.6 ?
C115 O2 C113 113.3(10) ?
O2 C113 C114 108.1(11) ?
O2 C113 H11J 110.1 ?
C114 C113 H11J 110.1 ?
O2 C113 H11K 110.1 ?
C114 C113 H11K 110.1 ?
H11J C113 H11K 108.4 ?
C113 C114 H11L 109.5 ?
C113 C114 H11M 109.5 ?
H11L C114 H11M 109.5 ?
C113 C114 H11N 109.5 ?
H11L C114 H11N 109.5 ?
H11M C114 H11N 109.5 ?
O2 C115 C116 108.2(11) ?
O2 C115 H11O 110.1 ?
C116 C115 H11O 110.1 ?
O2 C115 H11P 110.1 ?
C116 C115 H11P 110.1 ?
H11O C115 H11P 108.4 ?
C115 C116 H11Q 109.5 ?
C115 C116 H11R 109.5 ?
H11Q C116 H11R 109.5 ?
C115 C116 H11S 109.5 ?
H11Q C116 H11S 109.5 ?
H11R C116 H11S 109.5 ?

loop_
_geom_bond_atom_site_label_1
_geom_bond_atom_site_label_2
_geom_bond_distance
_geom_bond_publ_flag
I1 Ni1 2.6028(7) y
I2 Ni2 2.6041(8) y
Ni1 P3 2.2596(9) y
Ni1 P1 2.3054(9) y
Ni1 P2 2.3153(8) y
Ni2 P4 2.2800(9) y
Ni2 P6 2.2812(9) y
Ni2 P5 2.3276(8) y
P1 C18 1.831(2) ?
P1 C12 1.833(2) ?
P1 C6 1.839(2) ?
P2 C30 1.825(3) ?
P2 C24 1.833(3) ?
P2 C36 1.837(2) ?
P3 C48 1.831(2) ?
P3 C42 1.836(2) ?
P3 C54 1.836(2) ?
P4 C66 1.831(2) ?
P4 C60 1.831(3) ?
P4 C72 1.835(3) ?
P5 C90 1.832(3) ?
P5 C84 1.835(3) ?
P5 C78 1.837(3) ?
P6 C108 1.830(2) ?
P6 C102 1.835(3) ?
P6 C96 1.842(3) ?
C1 C2 1.386(3) ?
C1 C6 1.393(3) ?
C1 H1A 0.9500 ?
C2 C3 1.376(4) ?
C2 H2A 0.9500 ?
C3 C4 1.376(4) ?
C3 H3A 0.9500 ?
C4 C5 1.391(3) ?
C4 H4A 0.9500 ?
C5 C6 1.397(3) ?
C5 H5A 0.9500 ?
C7 C8 1.384(3) ?
C7 C12 1.388(3) ?
C7 H7A 0.9500 ?
C8 C9 1.384(4) ?
C8 H8A 0.9500 ?
C9 C10 1.368(4) ?
C9 H9A 0.9500 ?
C10 C11 1.389(4) ?
C10 H10A 0.9500 ?
C11 C12 1.386(3) ?
C11 H11A 0.9500 ?
C13 C14 1.382(3) ?
C13 C18 1.394(3) ?
C13 H13A 0.9500 ?
C14 C15 1.385(4) ?
C14 H14A 0.9500 ?
C15 C16 1.389(4) ?
C15 H15A 0.9500 ?
C16 C17 1.380(4) ?
C16 H16A 0.9500 ?
C17 C18 1.393(3) ?
C17 H17A 0.9500 ?
C19 C24 1.378(4) ?
C19 C20 1.391(4) ?
C19 H19A 0.9500 ?
C20 C21 1.369(4) ?
C20 H20A 0.9500 ?
C21 C22 1.382(4) ?
C21 H21A 0.9500 ?
C22 C23 1.383(4) ?
C22 H22A 0.9500 ?
C23 C24 1.395(4) ?
C23 H23A 0.9500 ?
C25 C26 1.384(4) ?
C25 C30 1.398(4) ?
C25 H25A 0.9500 ?
C26 C27 1.378(5) ?
C26 H26A 0.9500 ?
C27 C28 1.378(4) ?
C27 H27A 0.9500 ?
C28 C29 1.388(4) ?
C28 H28A 0.9500 ?
C29 C30 1.396(4) ?
C29 H29A 0.9500 ?
C31 C32 1.386(4) ?
C31 C36 1.388(3) ?
C31 H31A 0.9500 ?
C32 C33 1.378(4) ?
C32 H32A 0.9500 ?
C33 C34 1.384(4) ?
C33 H33A 0.9500 ?
C34 C35 1.385(4) ?
C34 H34A 0.9500 ?
C35 C36 1.397(3) ?
C35 H35A 0.9500 ?
C37 C42 1.385(3) ?
C37 C38 1.389(3) ?
C37 H37A 0.9500 ?
C38 C39 1.375(4) ?
C38 H38A 0.9500 ?
C39 C40 1.379(4) ?
C39 H39A 0.9500 ?
C40 C41 1.384(4) ?
C40 H40A 0.9500 ?
C41 C42 1.391(3) ?
C41 H41A 0.9500 ?
C43 C48 1.385(3) ?
C43 C44 1.396(4) ?
C43 H43A 0.9500 ?
C44 C45 1.381(4) ?
C44 H44A 0.9500 ?
C45 C46 1.377(4) ?
C45 H45A 0.9500 ?
C46 C47 1.389(3) ?
C46 H46A 0.9500 ?
C47 C48 1.397(3) ?
C47 H47A 0.9500 ?
C49 C50 1.383(4) ?
C49 C54 1.390(3) ?
C49 H49A 0.9500 ?
C50 C51 1.380(4) ?
C50 H50A 0.9500 ?
C51 C52 1.384(3) ?
C51 H51A 0.9500 ?
C52 C53 1.384(3) ?
C52 H52A 0.9500 ?
C53 C54 1.395(3) ?
C53 H53A 0.9500 ?
C55 C56 1.386(3) ?
C55 C60 1.394(3) ?
C55 H55A 0.9500 ?
C56 C57 1.380(4) ?
C56 H56A 0.9500 ?
C57 C58 1.379(4) ?
C57 H57A 0.9500 ?
C58 C59 1.396(4) ?
C58 H58A 0.9500 ?
C59 C60 1.392(3) ?
C59 H59A 0.9500 ?
C61 C62 1.383(4) ?
C61 C66 1.398(3) ?
C61 H61A 0.9500 ?
C62 C63 1.382(3) ?
C62 H62A 0.9500 ?
C63 C64 1.383(3) ?
C63 H63A 0.9500 ?
C64 C65 1.383(3) ?
C64 H64A 0.9500 ?
C65 C66 1.389(3) ?
C65 H65A 0.9500 ?
C67 C72 1.382(4) ?
C67 C68 1.394(4) ?
C67 H67A 0.9500 ?
C68 C69 1.375(5) ?
C68 H68A 0.9500 ?
C69 C70 1.378(5) ?
C69 H69A 0.9500 ?
C70 C71 1.389(4) ?
C70 H70A 0.9500 ?
C71 C72 1.395(4) ?
C71 H71A 0.9500 ?
C73 C74 1.387(4) ?
C73 C78 1.396(4) ?
C73 H73A 0.9500 ?
C74 C75 1.376(4) ?
C74 H74A 0.9500 ?
C75 C76 1.380(4) ?
C75 H75A 0.9500 ?
C76 C77 1.387(4) ?
C76 H76A 0.9500 ?
C77 C78 1.393(3) ?
C77 H77A 0.9500 ?
C79 C84 1.388(4) ?
C79 C80 1.398(4) ?
C79 H79A 0.9500 ?
C80 C81 1.382(4) ?
C80 H80A 0.9500 ?
C81 C82 1.374(4) ?
C81 H81A 0.9500 ?
C82 C83 1.383(4) ?
C82 H82A 0.9500 ?
C83 C84 1.392(4) ?
C83 H83A 0.9500 ?
C85 C86 1.392(4) ?
C85 C90 1.396(3) ?
C85 H85A 0.9500 ?
C86 C87 1.370(4) ?
C86 H86A 0.9500 ?
C87 C88 1.387(4) ?
C87 H87A 0.9500 ?
C88 C89 1.385(4) ?
C88 H88A 0.9500 ?
C89 C90 1.394(3) ?
C89 H89A 0.9500 ?
C91 C92 1.386(4) ?
C91 C96 1.399(4) ?
C91 H91A 0.9500 ?
C92 C93 1.379(4) ?
C92 H92A 0.9500 ?
C93 C94 1.383(4) ?
C93 H93A 0.9500 ?
C94 C95 1.384(4) ?
C94 H94A 0.9500 ?
C95 C96 1.391(3) ?
C95 H95A 0.9500 ?
C97 C102 1.383(4) ?
C97 C98 1.384(4) ?
C97 H97A 0.9500 ?
C98 C99 1.381(4) ?
C98 H98A 0.9500 ?
C99 C100 1.368(4) ?
C99 H99A 0.9500 ?
C100 C101 1.384(4) ?
C100 H10B 0.9500 ?
C101 C102 1.398(3) ?
C101 H10C 0.9500 ?
C103 C104 1.384(4) ?
C103 C108 1.403(3) ?
C103 H10D 0.9500 ?
C104 C105 1.373(4) ?
C104 H10E 0.9500 ?
C105 C106 1.387(4) ?
C105 H10F 0.9500 ?
C106 C107 1.385(4) ?
C106 H10G 0.9500 ?
C107 C108 1.391(3) ?
C107 H10H 0.9500 ?
O1 C111 1.394(7) ?
O1 C109 1.427(10) ?
C109 C110 1.474(12) ?
C109 H10I 0.9900 ?
C109 H10J 0.9900 ?
C110 H11B 0.9800 ?
C110 H11C 0.9800 ?
C110 H11D 0.9800 ?
C111 C112 1.556(13) ?
C111 H11E 0.9900 ?
C111 H11F 0.9900 ?
C112 H11G 0.9800 ?
C112 H11H 0.9800 ?
C112 H11I 0.9800 ?
O2 C115 1.423(15) ?
O2 C113 1.461(10) ?
C113 C114 1.486(18) ?
C113 H11J 0.9900 ?
C113 H11K 0.9900 ?
C114 H11L 0.9800 ?
C114 H11M 0.9800 ?
C114 H11N 0.9800 ?
C115 C116 1.537(18) ?
C115 H11O 0.9900 ?
C115 H11P 0.9900 ?
C116 H11Q 0.9800 ?
C116 H11R 0.9800 ?
C116 H11S 0.9800 ?

loop_
_geom_torsion_atom_site_label_1
_geom_torsion_atom_site_label_2
_geom_torsion_atom_site_label_3
_geom_torsion_atom_site_label_4
_geom_torsion
P3 Ni1 P1 C18 -81.40(9)
P2 Ni1 P1 C18 43.13(9)
I1 Ni1 P1 C18 169.64(9)
P3 Ni1 P1 C12 160.08(9)
P2 Ni1 P1 C12 -75.39(9)
I1 Ni1 P1 C12 51.13(9)
P3 Ni1 P1 C6 44.11(9)
P2 Ni1 P1 C6 168.64(9)
I1 Ni1 P1 C6 -64.84(9)
P3 Ni1 P2 C30 63.52(10)
P1 Ni1 P2 C30 -58.79(10)
I1 Ni1 P2 C30 171.05(10)
P3 Ni1 P2 C24 -175.54(9)
P1 Ni1 P2 C24 62.16(10)
I1 Ni1 P2 C24 -68.00(9)
P3 Ni1 P2 C36 -58.65(10)
P1 Ni1 P2 C36 179.04(9)
I1 Ni1 P2 C36 48.89(10)
P1 Ni1 P3 C48 161.25(9)
P2 Ni1 P3 C48 30.64(9)
I1 Ni1 P3 C48 -80.42(9)
P1 Ni1 P3 C42 38.30(9)
P2 Ni1 P3 C42 -92.31(9)
I1 Ni1 P3 C42 156.62(9)
P1 Ni1 P3 C54 -82.54(9)
P2 Ni1 P3 C54 146.86(9)
I1 Ni1 P3 C54 35.79(9)
P6 Ni2 P4 C66 -36.67(9)
P5 Ni2 P4 C66 92.15(9)
I2 Ni2 P4 C66 -149.13(9)
P6 Ni2 P4 C60 87.33(10)
P5 Ni2 P4 C60 -143.85(10)
I2 Ni2 P4 C60 -25.13(10)
P6 Ni2 P4 C72 -154.31(9)
P5 Ni2 P4 C72 -25.49(10)
I2 Ni2 P4 C72 93.22(9)
P4 Ni2 P5 C90 -179.07(9)
P6 Ni2 P5 C90 -53.63(9)
I2 Ni2 P5 C90 69.43(9)
P4 Ni2 P5 C84 62.28(10)
P6 Ni2 P5 C84 -172.28(10)
I2 Ni2 P5 C84 -49.22(10)
P4 Ni2 P5 C78 -59.82(10)
P6 Ni2 P5 C78 65.61(10)
I2 Ni2 P5 C78 -171.33(9)
P4 Ni2 P6 C108 70.35(9)
P5 Ni2 P6 C108 -60.14(10)
I2 Ni2 P6 C108 175.47(9)
P4 Ni2 P6 C102 -51.82(10)
P5 Ni2 P6 C102 177.68(9)
I2 Ni2 P6 C102 53.30(10)
P4 Ni2 P6 C96 -167.57(9)
P5 Ni2 P6 C96 61.93(9)
I2 Ni2 P6 C96 -62.45(9)
C6 C1 C2 C3 -0.6(4)
C1 C2 C3 C4 -0.3(4)
C2 C3 C4 C5 0.7(4)
C3 C4 C5 C6 -0.2(4)
C2 C1 C6 C5 1.0(4)
C2 C1 C6 P1 177.45(18)
C4 C5 C6 C1 -0.7(4)
C4 C5 C6 P1 -177.09(19)
C18 P1 C6 C1 54.1(2)
C12 P1 C6 C1 158.0(2)
Ni1 P1 C6 C1 -78.8(2)
C18 P1 C6 C5 -129.5(2)
C12 P1 C6 C5 -25.6(2)
Ni1 P1 C6 C5 97.54(19)
C12 C7 C8 C9 1.9(4)
C7 C8 C9 C10 -0.3(4)
C8 C9 C10 C11 -1.2(5)
C9 C10 C11 C12 1.0(5)
C10 C11 C12 C7 0.7(4)
C10 C11 C12 P1 175.4(2)
C8 C7 C12 C11 -2.1(4)
C8 C7 C12 P1 -177.01(19)
C18 P1 C12 C11 26.2(2)
C6 P1 C12 C11 -79.1(2)
Ni1 P1 C12 C11 154.5(2)
C18 P1 C12 C7 -159.1(2)
C6 P1 C12 C7 95.6(2)
Ni1 P1 C12 C7 -30.8(2)
C18 C13 C14 C15 -0.2(4)
C13 C14 C15 C16 -1.6(4)
C14 C15 C16 C17 1.8(4)
C15 C16 C17 C18 -0.2(4)
C16 C17 C18 C13 -1.6(4)
C16 C17 C18 P1 179.4(2)
C14 C13 C18 C17 1.8(4)
C14 C13 C18 P1 -179.3(2)
C12 P1 C18 C17 87.0(2)
C6 P1 C18 C17 -170.23(19)
Ni1 P1 C18 C17 -37.7(2)
C12 P1 C18 C13 -91.9(2)
C6 P1 C18 C13 10.9(2)
Ni1 P1 C18 C13 143.42(19)
C24 C19 C20 C21 -0.1(5)
C19 C20 C21 C22 0.1(5)
C20 C21 C22 C23 -0.6(5)
C21 C22 C23 C24 1.0(5)
C20 C19 C24 C23 0.5(4)
C20 C19 C24 P2 176.9(2)
C22 C23 C24 C19 -1.0(4)
C22 C23 C24 P2 -177.2(2)
C30 P2 C24 C19 120.7(2)
C36 P2 C24 C19 -133.2(2)
Ni1 P2 C24 C19 -5.5(2)
C30 P2 C24 C23 -63.1(3)
C36 P2 C24 C23 43.0(3)
Ni1 P2 C24 C23 170.6(2)
C30 C25 C26 C27 0.1(4)
C25 C26 C27 C28 -1.6(4)
C26 C27 C28 C29 1.3(4)
C27 C28 C29 C30 0.4(4)
C28 C29 C30 C25 -1.8(4)
C28 C29 C30 P2 173.0(2)
C26 C25 C30 C29 1.5(4)
C26 C25 C30 P2 -172.8(2)
C24 P2 C30 C29 178.7(2)
C36 P2 C30 C29 74.7(2)
Ni1 P2 C30 C29 -55.8(2)
C24 P2 C30 C25 -6.9(2)
C36 P2 C30 C25 -110.9(2)
Ni1 P2 C30 C25 118.6(2)
C36 C31 C32 C33 -1.1(4)
C31 C32 C33 C34 0.3(4)
C32 C33 C34 C35 0.8(4)
C33 C34 C35 C36 -0.9(4)
C32 C31 C36 C35 1.0(4)
C32 C31 C36 P2 -179.4(2)
C34 C35 C36 C31 0.1(4)
C34 C35 C36 P2 -179.6(2)
C30 P2 C36 C31 -10.7(2)
C24 P2 C36 C31 -118.8(2)
Ni1 P2 C36 C31 117.3(2)
C30 P2 C36 C35 169.00(19)
C24 P2 C36 C35 60.9(2)
Ni1 P2 C36 C35 -63.0(2)
C42 C37 C38 C39 0.2(4)
C37 C38 C39 C40 -1.2(4)
C38 C39 C40 C41 1.2(4)
C39 C40 C41 C42 -0.2(4)
C38 C37 C42 C41 0.8(4)
C38 C37 C42 P3 -175.0(2)
C40 C41 C42 C37 -0.8(4)
C40 C41 C42 P3 174.7(2)
C48 P3 C42 C37 -104.4(2)
C54 P3 C42 C37 150.95(19)
Ni1 P3 C42 C37 24.0(2)
C48 P3 C42 C41 80.0(2)
C54 P3 C42 C41 -24.6(2)
Ni1 P3 C42 C41 -151.50(19)
C48 C43 C44 C45 0.5(4)
C43 C44 C45 C46 0.0(4)
C44 C45 C46 C47 -0.8(4)
C45 C46 C47 C48 1.1(4)
C44 C43 C48 C47 -0.2(4)
C44 C43 C48 P3 -177.4(2)
C46 C47 C48 C43 -0.6(4)
C46 C47 C48 P3 176.77(19)
C42 P3 C48 C43 -5.0(2)
C54 P3 C48 C43 101.5(2)
Ni1 P3 C48 C43 -134.35(19)
C42 P3 C48 C47 177.73(19)
C54 P3 C48 C47 -75.8(2)
Ni1 P3 C48 C47 48.4(2)
C54 C49 C50 C51 0.0(4)
C49 C50 C51 C52 0.2(4)
C50 C51 C52 C53 -0.7(4)
C51 C52 C53 C54 1.0(4)
C50 C49 C54 C53 0.3(4)
C50 C49 C54 P3 178.5(2)
C52 C53 C54 C49 -0.8(4)
C52 C53 C54 P3 -179.02(18)
C48 P3 C54 C49 -21.0(2)
C42 P3 C54 C49 86.5(2)
Ni1 P3 C54 C49 -145.39(19)
C48 P3 C54 C53 157.19(19)
C42 P3 C54 C53 -95.3(2)
Ni1 P3 C54 C53 32.8(2)
C60 C55 C56 C57 -2.1(4)
C55 C56 C57 C58 0.7(4)
C56 C57 C58 C59 0.9(4)
C57 C58 C59 C60 -1.0(4)
C58 C59 C60 C55 -0.4(4)
C58 C59 C60 P4 172.2(2)
C56 C55 C60 C59 1.9(4)
C56 C55 C60 P4 -170.91(19)
C66 P4 C60 C59 -82.5(2)
C72 P4 C60 C59 24.8(2)
Ni2 P4 C60 C59 146.09(18)
C66 P4 C60 C55 90.0(2)
C72 P4 C60 C55 -162.6(2)
Ni2 P4 C60 C55 -41.4(2)
C66 C61 C62 C63 -0.4(4)
C61 C62 C63 C64 0.5(4)
C62 C63 C64 C65 0.1(4)
C63 C64 C65 C66 -0.7(4)
C64 C65 C66 C61 0.7(4)
C64 C65 C66 P4 176.79(19)
C62 C61 C66 C65 -0.2(4)
C62 C61 C66 P4 -176.0(2)
C60 P4 C66 C65 -174.49(19)
C72 P4 C66 C65 79.5(2)
Ni2 P4 C66 C65 -40.4(2)
C60 P4 C66 C61 1.4(2)
C72 P4 C66 C61 -104.7(2)
Ni2 P4 C66 C61 135.43(19)
C72 C67 C68 C69 -1.4(4)
C67 C68 C69 C70 0.5(5)
C68 C69 C70 C71 0.8(5)
C69 C70 C71 C72 -1.1(4)
C68 C67 C72 C71 1.1(4)
C68 C67 C72 P4 -173.5(2)
C70 C71 C72 C67 0.2(4)
C70 C71 C72 P4 175.1(2)
C66 P4 C72 C67 -10.3(2)
C60 P4 C72 C67 -114.9(2)
Ni2 P4 C72 C67 115.2(2)
C66 P4 C72 C71 175.0(2)
C60 P4 C72 C71 70.5(2)
Ni2 P4 C72 C71 -59.4(2)
C78 C73 C74 C75 0.4(4)
C73 C74 C75 C76 -2.0(4)
C74 C75 C76 C77 0.9(4)
C75 C76 C77 C78 1.9(4)
C76 C77 C78 C73 -3.4(4)
C76 C77 C78 P5 175.2(2)
C74 C73 C78 C77 2.2(4)
C74 C73 C78 P5 -176.4(2)
C90 P5 C78 C77 6.9(2)
C84 P5 C78 C77 111.7(2)
Ni2 P5 C78 C77 -119.2(2)
C90 P5 C78 C73 -174.5(2)
C84 P5 C78 C73 -69.7(2)
Ni2 P5 C78 C73 59.3(2)
C84 C79 C80 C81 1.2(5)
C79 C80 C81 C82 0.0(5)
C80 C81 C82 C83 -1.7(6)
C81 C82 C83 C84 2.1(5)
C80 C79 C84 C83 -0.8(4)
C80 C79 C84 P5 -176.9(2)
C82 C83 C84 C79 -0.8(4)
C82 C83 C84 P5 175.4(3)
C90 P5 C84 C79 96.5(2)
C78 P5 C84 C79 -8.4(3)
Ni2 P5 C84 C79 -137.7(2)
C90 P5 C84 C83 -79.6(2)
C78 P5 C84 C83 175.5(2)
Ni2 P5 C84 C83 46.1(2)
C90 C85 C86 C87 0.8(4)
C85 C86 C87 C88 0.6(4)
C86 C87 C88 C89 -1.2(4)
C87 C88 C89 C90 0.4(4)
C88 C89 C90 C85 0.9(4)
C88 C89 C90 P5 -179.01(19)
C86 C85 C90 C89 -1.5(4)
C86 C85 C90 P5 178.4(2)
C84 P5 C90 C89 -179.56(19)
C78 P5 C90 C89 -73.8(2)
Ni2 P5 C90 C89 53.7(2)
C84 P5 C90 C85 0.5(2)
C78 P5 C90 C85 106.3(2)
Ni2 P5 C90 C85 -126.25(19)
C96 C91 C92 C93 1.1(4)
C91 C92 C93 C94 0.4(4)
C92 C93 C94 C95 -1.1(4)
C93 C94 C95 C96 0.4(4)
C94 C95 C96 C91 1.1(4)
C94 C95 C96 P6 179.4(2)
C92 C91 C96 C95 -1.8(4)
C92 C91 C96 P6 179.8(2)
C108 P6 C96 C95 -13.5(2)
C102 P6 C96 C95 92.3(2)
Ni2 P6 C96 C95 -145.7(2)
C108 P6 C96 C91 164.9(2)
C102 P6 C96 C91 -89.4(2)
Ni2 P6 C96 C91 32.6(2)
C102 C97 C98 C99 0.4(5)
C97 C98 C99 C100 -1.4(6)
C98 C99 C100 C101 0.9(5)
C99 C100 C101 C102 0.6(4)
C98 C97 C102 C101 1.1(5)
C98 C97 C102 P6 176.0(3)
C100 C101 C102 C97 -1.6(4)
C100 C101 C102 P6 -176.6(2)
C108 P6 C102 C97 137.9(2)
C96 P6 C102 C97 32.9(3)
Ni2 P6 C102 C97 -90.0(2)
C108 P6 C102 C101 -47.2(2)
C96 P6 C102 C101 -152.3(2)
Ni2 P6 C102 C101 84.9(2)
C108 C103 C104 C105 0.8(4)
C103 C104 C105 C106 -0.4(4)
C104 C105 C106 C107 0.2(4)
C105 C106 C107 C108 -0.4(4)
C106 C107 C108 C103 0.8(4)
C106 C107 C108 P6 178.6(2)
C104 C103 C108 C107 -1.0(4)
C104 C103 C108 P6 -178.62(19)
C102 P6 C108 C107 158.25(19)
C96 P6 C108 C107 -96.6(2)
Ni2 P6 C108 C107 31.2(2)
C102 P6 C108 C103 -24.1(2)
C96 P6 C108 C103 81.0(2)
Ni2 P6 C108 C103 -151.15(18)
C111 O1 C109 C110 -72.7(11)
C109 O1 C111 C112 -174.0(8)
C115 O2 C113 C114 -174.2(14)
C113 O2 C115 C116 175.6(10)
